data_7039699
loop_
_publ_author_name
'Song, Jiang-Feng'
'Li, Si-Zhe'
'Zhou, Rui-Sha'
'Shao, Jia'
'Qiu, Xiao-Min'
'Jia, Ying-Ying'
'Wang, Jun'
'Zhang, Xiao'

_publ_section_title
;
 Three novel Cu6S6 cluster-based coordination compounds: synthesis,
 framework modulation and the sensing of small molecules and Fe(3+) ions.
;
_journal_issue 29
_journal_name_full 'Dalton transactions (Cambridge, England : 2003)'
_journal_page_first 11883
_journal_page_last 11891
_journal_paper_doi 10.1039/c6dt02264b
_journal_volume 45
_journal_year 2016
_chemical_formula_sum 'C30 H30 Br4 Cu10 N12 S6'
_chemical_formula_weight 1706.06
_chemical_name_systematic
; 
 ? 
;
_space_group_IT_number 12
_symmetry_cell_setting monoclinic
_symmetry_space_group_name_Hall '-I 2y'
_symmetry_space_group_name_H-M 'I 1 2/m 1'
_atom_sites_solution_hydrogens geom
_atom_sites_solution_primary direct
_atom_sites_solution_secondary difmap
_audit_creation_method SHELXL-97
_audit_update_record
;
2016-05-29 deposited with the CCDC.
2016-06-24 downloaded from the CCDC.
;
_cell_angle_alpha 90.00
_cell_angle_beta 96.829(3)
_cell_angle_gamma 90.00
_cell_formula_units_Z 2
_cell_length_a 8.5779(3)
_cell_length_b 17.6149(7)
_cell_length_c 15.0573(6)
_cell_measurement_reflns_used 1652
_cell_measurement_temperature 293(2)
_cell_measurement_theta_max 25.10
_cell_measurement_theta_min 3.59
_cell_volume 2259.00(15)
_computing_cell_refinement 'Bruker SMART'
_computing_data_collection 'Bruker SMART'
_computing_data_reduction 'Bruker SAINT'
_computing_molecular_graphics 'Bruker SHELXTL'
_computing_publication_material 'Bruker SHELXTL'
_computing_structure_refinement 'SHELXL-97 (Sheldrick, 1997)'
_computing_structure_solution 'SHELXS-97 (Sheldrick, 1990)'
_diffrn_ambient_temperature 293(2)
_diffrn_detector_area_resol_mean 9.00cm
_diffrn_measured_fraction_theta_full 0.997
_diffrn_measured_fraction_theta_max 0.997
_diffrn_measurement_device_type 'CCD area detector'
_diffrn_measurement_method 'phi and omega scans'
_diffrn_radiation_monochromator graphite
_diffrn_radiation_source 'fine-focus sealed tube'
_diffrn_radiation_type MoK\a
_diffrn_radiation_wavelength 0.71073
_diffrn_reflns_av_R_equivalents 0.0335
_diffrn_reflns_av_sigmaI/netI 0.0484
_diffrn_reflns_limit_h_max 10
_diffrn_reflns_limit_h_min -8
_diffrn_reflns_limit_k_max 20
_diffrn_reflns_limit_k_min -16
_diffrn_reflns_limit_l_max 17
_diffrn_reflns_limit_l_min -17
_diffrn_reflns_number 4405
_diffrn_reflns_theta_full 25.10
_diffrn_reflns_theta_max 25.10
_diffrn_reflns_theta_min 3.49
_diffrn_standards_decay_% none
_diffrn_standards_interval_count none
_diffrn_standards_interval_time none
_diffrn_standards_number none
_exptl_absorpt_coefficient_mu 8.463
_exptl_absorpt_correction_T_max 0.4849
_exptl_absorpt_correction_T_min 0.3111
_exptl_absorpt_correction_type empirical
_exptl_absorpt_process_details SADABS
_exptl_crystal_colour Yellow
_exptl_crystal_density_diffrn 2.508
_exptl_crystal_density_meas ?
_exptl_crystal_density_method 'not measured'
_exptl_crystal_description Block
_exptl_crystal_F_000 1640
_exptl_crystal_size_max 0.18
_exptl_crystal_size_mid 0.15
_exptl_crystal_size_min 0.10
_refine_diff_density_max 0.523
_refine_diff_density_min -0.819
_refine_diff_density_rms 0.105
_refine_ls_extinction_method none
_refine_ls_goodness_of_fit_ref 0.999
_refine_ls_hydrogen_treatment mixed
_refine_ls_matrix_type full
_refine_ls_number_parameters 158
_refine_ls_number_reflns 2082
_refine_ls_number_restraints 0
_refine_ls_restrained_S_all 0.999
_refine_ls_R_factor_all 0.0496
_refine_ls_R_factor_gt 0.0351
_refine_ls_shift/su_max 0.001
_refine_ls_shift/su_mean 0.000
_refine_ls_structure_factor_coef Fsqd
_refine_ls_weighting_details 'calc w=1/[\s^2^(Fo^2^)+(0.0295P)^2^+0.0000P] where P=(Fo^2^+2Fc^2^)/3'
_refine_ls_weighting_scheme calc
_refine_ls_wR_factor_gt 0.0695
_refine_ls_wR_factor_ref 0.0765
_reflns_number_gt 1652
_reflns_number_total 2082
_reflns_threshold_expression >2sigma(I)
_cod_data_source_file c6dt02264b2.cif
_cod_data_source_block s
_cod_depositor_comments
;
The following automatic conversions were performed:

'_symmetry_cell_setting' value 'Monoclinic' changed to 'monoclinic'
according to
/usr/data/users/saulius/crontab/automatic-downloads/rss-feeds/RSC/lib/dictionaries/cif_core.dic
dictionary named 'cif_core.dic' version 2.4.2 from 2011-04-26.

'_exptl_crystal_density_meas' value 'none' was changed to '?' - the
value is perceived as not measured.

Automatic conversion script
Id: cif_fix_values 4268 2015-11-12 08:31:59Z antanas 

 Adding full bibliography for 7039697--7039699.cif.
;
_cod_original_sg_symbol_H-M I2/m
_cod_database_code 7039699

loop_
_symmetry_equiv_pos_as_xyz
'x, y, z'
'-x, y, -z'
'x+1/2, y+1/2, z+1/2'
'-x+1/2, y+1/2, -z+1/2'
'-x, -y, -z'
'x, -y, z'
'-x+1/2, -y+1/2, -z+1/2'
'x+1/2, -y+1/2, z+1/2'

loop_
_atom_site_label
_atom_site_type_symbol
_atom_site_fract_x
_atom_site_fract_y
_atom_site_fract_z
_atom_site_U_iso_or_equiv
_atom_site_adp_type
_atom_site_occupancy
_atom_site_symmetry_multiplicity
_atom_site_calc_flag
_atom_site_refinement_flags
Br1 Br 1.18184(7) 0.88423(4) 0.58991(4) 0.0577(2) Uani 1 1 d .
C1 C 0.8467(7) 1.0000 0.7452(4) 0.0266(15) Uani 1 2 d S
C2 C 0.6925(7) 1.0000 0.6103(5) 0.0369(18) Uani 1 2 d S
H2 H 0.6821 1.0000 0.5481 0.044 Uiso 1 2 calc SR
C3 C 0.5604(8) 1.0000 0.6526(5) 0.0398(19) Uani 1 2 d S
H3 H 0.4615 1.0000 0.6198 0.048 Uiso 1 2 calc SR
C4 C 0.5756(7) 1.0000 0.7447(5) 0.0343(17) Uani 1 2 d S
C5 C 0.4390(8) 1.0000 0.7979(5) 0.055(3) Uani 1 2 d S
H5A H 0.4668 1.0268 0.8530 0.083 Uiso 0.50 1 calc PR
H5B H 0.4115 0.9486 0.8106 0.083 Uiso 0.50 1 calc PR
H5C H 0.3511 1.0246 0.7642 0.083 Uiso 0.50 1 calc PR
C6 C 0.7702(5) 0.8158(3) 0.9356(3) 0.0290(11) Uani 1 1 d .
C7 C 0.7112(6) 0.6969(3) 0.8814(4) 0.0460(14) Uani 1 1 d .
H7 H 0.6468 0.6542 0.8777 0.055 Uiso 1 1 calc R
C8 C 0.8416(6) 0.6971(3) 0.8358(4) 0.0496(15) Uani 1 1 d .
H8 H 0.8653 0.6555 0.8018 0.060 Uiso 1 1 calc R
C9 C 0.9357(6) 0.7609(3) 0.8423(3) 0.0381(13) Uani 1 1 d .
C10 C 1.0801(6) 0.7665(3) 0.7958(4) 0.0511(16) Uani 1 1 d .
H10A H 1.0762 0.8122 0.7610 0.077 Uiso 1 1 calc R
H10B H 1.0855 0.7234 0.7572 0.077 Uiso 1 1 calc R
H10C H 1.1714 0.7673 0.8394 0.077 Uiso 1 1 calc R
Cu1 Cu 0.76831(9) 1.0000 0.92764(6) 0.0347(2) Uani 1 2 d S
Cu2 Cu 1.03835(6) 0.91395(4) 0.91293(4) 0.03635(19) Uani 1 1 d .
Cu3 Cu 0.5000 0.74374(6) 1.0000 0.0472(3) Uani 1 2 d S
Cu4 Cu 1.04570(10) 1.0000 0.60382(6) 0.0506(3) Uani 1 2 d S
N1 N 0.7207(5) 1.0000 0.7919(3) 0.0272(13) Uani 1 2 d S
N2 N 0.8377(6) 1.0000 0.6560(3) 0.0318(14) Uani 1 2 d S
N3 N 0.9008(4) 0.8202(2) 0.8924(3) 0.0305(9) Uani 1 1 d .
N4 N 0.6742(4) 0.7558(2) 0.9308(3) 0.0322(10) Uani 1 1 d .
S1 S 1.03542(17) 1.0000 0.80381(11) 0.0292(4) Uani 1 2 d S
S2 S 0.72873(12) 0.89221(7) 1.00309(8) 0.0294(3) Uani 1 1 d .

loop_
_atom_site_aniso_label
_atom_site_aniso_U_11
_atom_site_aniso_U_22
_atom_site_aniso_U_33
_atom_site_aniso_U_23
_atom_site_aniso_U_13
_atom_site_aniso_U_12
Br1 0.0518(4) 0.0567(5) 0.0669(4) -0.0167(3) 0.0166(3) -0.0044(3)
C1 0.024(3) 0.023(4) 0.033(4) 0.000 0.004(3) 0.000
C2 0.032(4) 0.043(5) 0.033(4) 0.000 -0.010(3) 0.000
C3 0.028(4) 0.051(5) 0.038(4) 0.000 -0.008(3) 0.000
C4 0.022(3) 0.032(4) 0.049(5) 0.000 0.005(3) 0.000
C5 0.025(4) 0.094(8) 0.048(5) 0.000 0.011(3) 0.000
C6 0.024(2) 0.031(3) 0.031(3) 0.003(2) 0.003(2) 0.004(2)
C7 0.049(3) 0.029(3) 0.063(4) -0.011(3) 0.020(3) -0.009(3)
C8 0.062(4) 0.030(3) 0.063(4) -0.008(3) 0.032(3) -0.002(3)
C9 0.042(3) 0.036(3) 0.038(3) 0.005(3) 0.013(2) 0.004(3)
C10 0.045(3) 0.052(4) 0.063(4) -0.012(3) 0.030(3) -0.002(3)
Cu1 0.0372(5) 0.0326(5) 0.0356(5) 0.000 0.0105(4) 0.000
Cu2 0.0276(3) 0.0416(4) 0.0401(4) 0.0075(3) 0.0050(3) -0.0019(3)
Cu3 0.0383(5) 0.0476(7) 0.0605(6) 0.000 0.0257(5) 0.000
Cu4 0.0412(5) 0.0656(8) 0.0475(6) 0.000 0.0157(4) 0.000
N1 0.020(3) 0.029(3) 0.033(3) 0.000 0.006(2) 0.000
N2 0.030(3) 0.042(4) 0.024(3) 0.000 0.007(2) 0.000
N3 0.0258(19) 0.033(3) 0.034(2) -0.002(2) 0.0084(17) -0.0008(18)
N4 0.032(2) 0.027(2) 0.040(2) -0.003(2) 0.0125(18) -0.0034(19)
S1 0.0214(8) 0.0373(11) 0.0291(9) 0.000 0.0039(7) 0.000
S2 0.0250(6) 0.0305(7) 0.0336(7) -0.0025(6) 0.0076(5) -0.0004(5)

loop_
_atom_type_symbol
_atom_type_description
_atom_type_scat_dispersion_real
_atom_type_scat_dispersion_imag
_atom_type_scat_source
C C 0.0033 0.0016 'International Tables Vol C Tables 4.2.6.8 and 6.1.1.4'
H H 0.0000 0.0000 'International Tables Vol C Tables 4.2.6.8 and 6.1.1.4'
N N 0.0061 0.0033 'International Tables Vol C Tables 4.2.6.8 and 6.1.1.4'
S S 0.1246 0.1234 'International Tables Vol C Tables 4.2.6.8 and 6.1.1.4'
Cu Cu 0.3201 1.2651 'International Tables Vol C Tables 4.2.6.8 and 6.1.1.4'
Br Br -0.2901 2.4595 'International Tables Vol C Tables 4.2.6.8 and 6.1.1.4'

loop_
_geom_angle_atom_site_label_1
_geom_angle_atom_site_label_2
_geom_angle_atom_site_label_3
_geom_angle
_geom_angle_site_symmetry_1
_geom_angle_site_symmetry_3
N2 C1 N1 124.5(5) . .
N2 C1 S1 116.5(4) . .
N1 C1 S1 118.9(5) . .
N2 C2 C3 121.9(6) . .
C2 C3 C4 119.1(6) . .
N1 C4 C3 119.9(6) . .
N1 C4 C5 116.5(6) . .
C3 C4 C5 123.6(6) . .
N4 C6 N3 123.7(4) . .
N4 C6 S2 118.3(3) . .
N3 C6 S2 118.0(4) . .
N4 C7 C8 122.4(5) . .
C9 C8 C7 117.9(5) . .
N3 C9 C8 120.3(4) . .
N3 C9 C10 117.6(5) . .
C8 C9 C10 122.0(5) . .
N1 Cu1 S2 118.72(5) . 6_575
N1 Cu1 S2 118.72(5) . .
S2 Cu1 S2 114.39(7) 6_575 .
N1 Cu1 Cu2 89.41(11) . 6_575
S2 Cu1 Cu2 76.11(3) 6_575 6_575
S2 Cu1 Cu2 132.09(4) . 6_575
N1 Cu1 Cu2 89.41(11) . .
S2 Cu1 Cu2 132.09(4) 6_575 .
S2 Cu1 Cu2 76.11(3) . .
Cu2 Cu1 Cu2 65.58(3) 6_575 .
N3 Cu2 S1 118.95(11) . .
N3 Cu2 S2 113.90(11) . 2_757
S1 Cu2 S2 117.21(5) . 2_757
N3 Cu2 Cu2 86.87(11) . 2_757
S1 Cu2 Cu2 135.33(3) . 2_757
S2 Cu2 Cu2 76.43(4) 2_757 2_757
N3 Cu2 Cu1 88.92(10) . .
S1 Cu2 Cu1 75.74(4) . .
S2 Cu2 Cu1 136.91(4) 2_757 .
Cu2 Cu2 Cu1 68.54(2) 2_757 .
N3 Cu2 Cu2 144.36(11) . 6_575
S1 Cu2 Cu2 47.26(3) . 6_575
S2 Cu2 Cu2 99.73(4) 2_757 6_575
Cu2 Cu2 Cu2 90.0 2_757 6_575
Cu1 Cu2 Cu2 57.212(15) . 6_575
N4 Cu3 N4 167.4(3) 2_657 .
N2 Cu4 Br1 119.87(3) . 6_575
N2 Cu4 Br1 119.87(3) . .
Br1 Cu4 Br1 118.61(5) 6_575 .
C4 N1 C1 117.7(5) . .
C4 N1 Cu1 126.0(4) . .
C1 N1 Cu1 116.3(4) . .
C1 N2 C2 116.9(5) . .
C1 N2 Cu4 116.1(4) . .
C2 N2 Cu4 127.0(4) . .
C9 N3 C6 118.4(4) . .
C9 N3 Cu2 123.6(3) . .
C6 N3 Cu2 118.0(3) . .
C7 N4 C6 117.3(4) . .
C7 N4 Cu3 117.7(3) . .
C6 N4 Cu3 124.7(3) . .
C1 S1 Cu2 107.48(15) . 6_575
C1 S1 Cu2 107.48(15) . .
Cu2 S1 Cu2 85.48(7) 6_575 .
C6 S2 Cu1 107.54(16) . .
C6 S2 Cu2 103.17(15) . 2_757
Cu1 S2 Cu2 87.90(5) . 2_757

loop_
_geom_bond_atom_site_label_1
_geom_bond_atom_site_label_2
_geom_bond_distance
_geom_bond_site_symmetry_2
Br1 Cu4 2.3716(8) .
C1 N2 1.336(8) .
C1 N1 1.359(7) .
C1 S1 1.749(6) .
C2 N2 1.350(8) .
C2 C3 1.365(9) .
C3 C4 1.377(9) .
C4 N1 1.358(8) .
C4 C5 1.496(9) .
C6 N4 1.337(6) .
C6 N3 1.363(5) .
C6 S2 1.749(5) .
C7 N4 1.337(6) .
C7 C8 1.380(6) .
C8 C9 1.381(7) .
C9 N3 1.343(6) .
C9 C10 1.497(6) .
Cu1 N1 2.035(5) .
Cu1 S2 2.2589(13) 6_575
Cu1 S2 2.2589(13) .
Cu1 Cu2 2.7990(9) 6_575
Cu1 Cu2 2.7990(9) .
Cu2 N3 2.032(4) .
Cu2 S1 2.2333(13) .
Cu2 S2 2.2664(13) 2_757
Cu2 Cu2 2.7782(12) 2_757
Cu2 Cu2 3.0315(14) 6_575
Cu3 N4 1.932(4) 2_657
Cu3 N4 1.932(4) .
Cu4 N2 2.033(5) .
Cu4 Br1 2.3716(8) 6_575
S1 Cu2 2.2333(13) 6_575
S2 Cu2 2.2664(13) 2_757
